data_4104241
loop_
_publ_author_name
'Kelly E. Krahulic'
'Heikki M. Tuononen'
'Masood Parvez'
'Roland Roesler'

_publ_section_title
;
 Isolation of Free Phenylide-like Carbanions with N-Heterocyclic Carbene
 Frameworks
;
_journal_name_full 'Journal of the American Chemical Society'
_journal_page_first 5858
_journal_page_last 5865
_journal_paper_doi 10.1021/ja9001234
_journal_volume 131
_journal_year 2009
_chemical_formula_moiety 'C39 H48 B2 N2'
_chemical_formula_sum 'C39 H48 B2 N2'
_chemical_formula_weight 566.41
_chemical_name_systematic
;
 ?
;
_space_group_IT_number 14
_symmetry_cell_setting monoclinic
_symmetry_space_group_name_Hall '-P 2yn'
_symmetry_space_group_name_H-M 'P 1 21/n 1'
_atom_sites_solution_hydrogens geom
_atom_sites_solution_primary direct
_atom_sites_solution_secondary difmap
_audit_creation_method SHELXL-97
_cell_angle_alpha 90.00
_cell_angle_beta 90.8610(9)
_cell_angle_gamma 90.00
_cell_formula_units_Z 4
_cell_length_a 10.9270(2)
_cell_length_b 15.3500(2)
_cell_length_c 20.2040(4)
_cell_measurement_reflns_used 7736
_cell_measurement_temperature 173(2)
_cell_measurement_theta_max 27.48
_cell_measurement_theta_min 2.65
_cell_volume 3388.42(10)
_computing_cell_refinement 'HKL Scalepack (Otwinowski & Minor 1997)'
_computing_data_collection 'Collect (Nonius BV, 1997-2000)'
_computing_data_reduction DENZO-SMN
_computing_structure_refinement 'SHELXL-97 (Sheldrick, 1997)'
_computing_structure_solution 'SHELXS-97 (Sheldrick, 1997)'
_diffrn_ambient_temperature 173(2)
_diffrn_measured_fraction_theta_full 0.997
_diffrn_measured_fraction_theta_max 0.997
_diffrn_measurement_device_type 'KappaCCD (Nonius, FR540C)'
_diffrn_measurement_method 'phi\omega scans'
_diffrn_radiation_monochromator 'horizonally mounted graphite crystal'
_diffrn_radiation_source 'Enraf Nonius FR590D, fine-focus sealed tube'
_diffrn_radiation_type MoK\a
_diffrn_radiation_wavelength 0.71073
_diffrn_reflns_av_R_equivalents 0.0408
_diffrn_reflns_av_sigmaI/netI 0.0345
_diffrn_reflns_limit_h_max 14
_diffrn_reflns_limit_h_min -14
_diffrn_reflns_limit_k_max 19
_diffrn_reflns_limit_k_min -19
_diffrn_reflns_limit_l_max 26
_diffrn_reflns_limit_l_min -26
_diffrn_reflns_number 28048
_diffrn_reflns_theta_full 27.48
_diffrn_reflns_theta_max 27.48
_diffrn_reflns_theta_min 2.65
_diffrn_standards_number 0
_exptl_absorpt_coefficient_mu 0.063
_exptl_absorpt_correction_T_max 0.9913
_exptl_absorpt_correction_T_min 0.9876
_exptl_absorpt_correction_type multi-scan
_exptl_crystal_density_diffrn 1.110
_exptl_crystal_density_method 'not measured'
_exptl_crystal_F_000 1224
_exptl_crystal_size_max 0.20
_exptl_crystal_size_mid 0.16
_exptl_crystal_size_min 0.14
_refine_diff_density_max 0.284
_refine_diff_density_min -0.236
_refine_diff_density_rms 0.036
_refine_ls_extinction_coef 0.063
_refine_ls_extinction_method SHELXL
_refine_ls_goodness_of_fit_ref 1.014
_refine_ls_hydrogen_treatment constr
_refine_ls_matrix_type full
_refine_ls_number_parameters 397
_refine_ls_number_reflns 7736
_refine_ls_number_restraints 0
_refine_ls_restrained_S_all 1.014
_refine_ls_R_factor_all 0.0785
_refine_ls_R_factor_gt 0.0514
_refine_ls_shift/su_max 0.006
_refine_ls_shift/su_mean 0.000
_refine_ls_structure_factor_coef Fsqd
_refine_ls_weighting_details 'calc w=1/[\s^2^(Fo^2^)+(0.0690P)^2^+0.9200P] where P=(Fo^2^+2Fc^2^)/3'
_refine_ls_weighting_scheme calc
_refine_ls_wR_factor_gt 0.1278
_refine_ls_wR_factor_ref 0.1458
_reflns_number_gt 5510
_reflns_number_total 7736
_reflns_threshold_expression >2sigma(I)
_cod_data_source_file ja9001234_si_002.cif
_cod_data_source_block 2b
_cod_original_sg_symbol_H-M 'P 21/n'
_cod_database_code 4104241

loop_
_symmetry_equiv_pos_as_xyz
'x, y, z'
'-x+1/2, y+1/2, -z+1/2'
'-x, -y, -z'
'x-1/2, -y-1/2, z-1/2'

loop_
_atom_site_label
_atom_site_type_symbol
_atom_site_fract_x
_atom_site_fract_y
_atom_site_fract_z
_atom_site_U_iso_or_equiv
_atom_site_adp_type
_atom_site_occupancy
_atom_site_symmetry_multiplicity
_atom_site_calc_flag
_atom_site_refinement_flags
N1 N 0.82605(10) 0.19082(7) 0.92049(5) 0.0278(2) Uani 1 1 d .
N2 N 0.73314(10) 0.08204(7) 0.85619(5) 0.0287(3) Uani 1 1 d .
C1 C 0.82726(12) 0.11335(9) 0.89094(6) 0.0293(3) Uani 1 1 d .
H1 H 0.8991 0.0788 0.8949 0.035 Uiso 1 1 calc R
C2 C 0.60976(12) 0.21803(9) 0.87921(7) 0.0314(3) Uani 1 1 d .
C3 C 0.49209(14) 0.27078(10) 0.87037(8) 0.0415(4) Uani 1 1 d .
H3A H 0.4635 0.2667 0.8243 0.050 Uiso 1 1 calc R
H3B H 0.5081 0.3319 0.8816 0.050 Uiso 1 1 calc R
H3C H 0.4292 0.2475 0.8996 0.050 Uiso 1 1 calc R
C4 C 0.94026(13) 0.21753(9) 0.95323(7) 0.0321(3) Uani 1 1 d .
C5 C 0.94885(14) 0.21137(9) 1.02237(7) 0.0370(3) Uani 1 1 d .
C6 C 1.05063(16) 0.24951(11) 1.05327(8) 0.0467(4) Uani 1 1 d .
H6 H 1.0582 0.2478 1.1002 0.056 Uiso 1 1 calc R
C7 C 1.14041(16) 0.28956(11) 1.01698(9) 0.0507(4) Uani 1 1 d .
H7 H 1.2074 0.3171 1.0390 0.061 Uiso 1 1 calc R
C8 C 1.13344(15) 0.28985(10) 0.94886(9) 0.0451(4) Uani 1 1 d .
H8 H 1.1982 0.3149 0.9244 0.054 Uiso 1 1 calc R
C9 C 1.03292(13) 0.25396(9) 0.91500(8) 0.0373(3) Uani 1 1 d .
C10 C 0.85760(15) 0.16138(11) 1.06341(7) 0.0424(4) Uani 1 1 d .
H10 H 0.7881 0.1435 1.0336 0.051 Uiso 1 1 calc R
C11 C 0.80504(19) 0.21465(14) 1.12037(9) 0.0600(5) Uani 1 1 d .
H11A H 0.7420 0.1805 1.1426 0.072 Uiso 1 1 calc R
H11B H 0.7688 0.2685 1.1029 0.072 Uiso 1 1 calc R
H11C H 0.8707 0.2291 1.1521 0.072 Uiso 1 1 calc R
C12 C 0.91987(19) 0.07819(12) 1.08991(9) 0.0574(5) Uani 1 1 d .
H12A H 0.8596 0.0424 1.1129 0.069 Uiso 1 1 calc R
H12B H 0.9861 0.0941 1.1208 0.069 Uiso 1 1 calc R
H12C H 0.9535 0.0451 1.0529 0.069 Uiso 1 1 calc R
C13 C 1.02648(15) 0.25961(12) 0.84003(8) 0.0495(4) Uani 1 1 d .
H13 H 0.9668 0.2147 0.8239 0.059 Uiso 1 1 calc R
C14 C 1.1480(2) 0.2417(2) 0.80779(12) 0.0929(8) Uani 1 1 d .
H14A H 1.1363 0.2387 0.7597 0.111 Uiso 1 1 calc R
H14B H 1.1808 0.1861 0.8240 0.111 Uiso 1 1 calc R
H14C H 1.2056 0.2886 0.8188 0.111 Uiso 1 1 calc R
C15 C 0.9783(3) 0.34921(18) 0.81861(12) 0.0905(8) Uani 1 1 d .
H15A H 0.9809 0.3540 0.7703 0.109 Uiso 1 1 calc R
H15B H 1.0294 0.3949 0.8387 0.109 Uiso 1 1 calc R
H15C H 0.8937 0.3561 0.8332 0.109 Uiso 1 1 calc R
C16 C 0.74727(13) -0.00676(9) 0.83102(7) 0.0324(3) Uani 1 1 d .
C17 C 0.69827(14) -0.07536(10) 0.86822(8) 0.0380(3) Uani 1 1 d .
C18 C 0.71365(17) -0.15937(10) 0.84374(9) 0.0481(4) Uani 1 1 d .
H18 H 0.6816 -0.2074 0.8676 0.058 Uiso 1 1 calc R
C19 C 0.77452(18) -0.17422(11) 0.78550(9) 0.0544(5) Uani 1 1 d .
H19 H 0.7851 -0.2322 0.7701 0.065 Uiso 1 1 calc R
C20 C 0.81992(16) -0.10572(11) 0.74957(8) 0.0480(4) Uani 1 1 d .
H20 H 0.8609 -0.1170 0.7093 0.058 Uiso 1 1 calc R
C21 C 0.80697(13) -0.01980(10) 0.77117(7) 0.0372(3) Uani 1 1 d .
C22 C 0.63466(17) -0.05993(11) 0.93338(9) 0.0489(4) Uani 1 1 d .
H22 H 0.5964 -0.0008 0.9312 0.059 Uiso 1 1 calc R
C23 C 0.5331(2) -0.12548(16) 0.94695(13) 0.0857(8) Uani 1 1 d .
H23A H 0.4918 -0.1096 0.9880 0.103 Uiso 1 1 calc R
H23B H 0.5684 -0.1839 0.9515 0.103 Uiso 1 1 calc R
H23C H 0.4737 -0.1250 0.9101 0.103 Uiso 1 1 calc R
C24 C 0.7276(2) -0.05950(13) 0.99072(9) 0.0616(5) Uani 1 1 d .
H24A H 0.6858 -0.0462 1.0321 0.074 Uiso 1 1 calc R
H24B H 0.7902 -0.0152 0.9826 0.074 Uiso 1 1 calc R
H24C H 0.7665 -0.1169 0.9942 0.074 Uiso 1 1 calc R
C25 C 0.85797(15) 0.05385(11) 0.72994(7) 0.0438(4) Uani 1 1 d .
H25 H 0.8311 0.1101 0.7500 0.053 Uiso 1 1 calc R
C26 C 0.99714(17) 0.05211(16) 0.73099(10) 0.0648(5) Uani 1 1 d .
H26A H 1.0282 0.1014 0.7054 0.078 Uiso 1 1 calc R
H26B H 1.0257 -0.0025 0.7114 0.078 Uiso 1 1 calc R
H26C H 1.0272 0.0563 0.7768 0.078 Uiso 1 1 calc R
C27 C 0.8096(2) 0.05080(15) 0.65822(9) 0.0644(5) Uani 1 1 d .
H27A H 0.8379 0.1024 0.6344 0.077 Uiso 1 1 calc R
H27B H 0.7199 0.0498 0.6581 0.077 Uiso 1 1 calc R
H27C H 0.8402 -0.0018 0.6365 0.077 Uiso 1 1 calc R
C28 C 0.71731(14) 0.33439(9) 0.96456(7) 0.0344(3) Uani 1 1 d .
C29 C 0.81159(15) 0.39616(10) 0.96927(8) 0.0440(4) Uani 1 1 d .
H29 H 0.8852 0.3862 0.9460 0.053 Uiso 1 1 calc R
C30 C 0.80083(18) 0.47158(11) 1.00700(10) 0.0551(5) Uani 1 1 d .
H30 H 0.8666 0.5121 1.0090 0.066 Uiso 1 1 calc R
C31 C 0.6961(2) 0.48769(12) 1.04115(9) 0.0577(5) Uani 1 1 d .
H31 H 0.6883 0.5398 1.0661 0.069 Uiso 1 1 calc R
C32 C 0.6023(2) 0.42807(12) 1.03909(9) 0.0553(5) Uani 1 1 d .
H32 H 0.5292 0.4385 1.0637 0.066 Uiso 1 1 d R
C33 C 0.61295(16) 0.35267(10) 1.00134(8) 0.0443(4) Uani 1 1 d .
H33 H 0.5471 0.3123 1.0005 0.053 Uiso 1 1 calc R
C34 C 0.51779(13) 0.09278(9) 0.79660(7) 0.0355(3) Uani 1 1 d .
C35 C 0.51690(17) 0.11139(12) 0.72934(8) 0.0518(4) Uani 1 1 d .
H35 H 0.5821 0.1450 0.7120 0.062 Uiso 1 1 calc R
C36 C 0.42524(18) 0.08319(12) 0.68629(9) 0.0560(5) Uani 1 1 d .
H36 H 0.4291 0.0966 0.6405 0.067 Uiso 1 1 calc R
C37 C 0.32932(16) 0.03609(13) 0.70991(9) 0.0530(4) Uani 1 1 d .
H37 H 0.2645 0.0184 0.6811 0.064 Uiso 1 1 calc R
C38 C 0.32760(18) 0.01483(17) 0.77523(10) 0.0733(7) Uani 1 1 d .
H38 H 0.2630 -0.0200 0.7917 0.088 Uiso 1 1 calc R
C39 C 0.41971(17) 0.04371(16) 0.81822(9) 0.0653(6) Uani 1 1 d .
H39 H 0.4152 0.0293 0.8638 0.078 Uiso 1 1 calc R
B1 B 0.71529(14) 0.24876(10) 0.92034(8) 0.0298(3) Uani 1 1 d .
B2 B 0.61850(14) 0.13304(11) 0.84496(8) 0.0310(3) Uani 1 1 d .

loop_
_atom_site_aniso_label
_atom_site_aniso_U_11
_atom_site_aniso_U_22
_atom_site_aniso_U_33
_atom_site_aniso_U_23
_atom_site_aniso_U_13
_atom_site_aniso_U_12
N1 0.0278(6) 0.0270(6) 0.0285(5) -0.0007(4) -0.0038(4) -0.0015(4)
N2 0.0273(6) 0.0294(6) 0.0294(6) -0.0041(5) -0.0014(4) -0.0005(5)
C1 0.0273(7) 0.0313(7) 0.0292(6) 0.0009(5) -0.0021(5) 0.0016(5)
C2 0.0273(7) 0.0328(7) 0.0340(7) 0.0022(6) 0.0006(5) 0.0006(5)
C3 0.0331(8) 0.0414(8) 0.0498(9) -0.0023(7) -0.0036(7) 0.0055(6)
C4 0.0302(7) 0.0271(7) 0.0387(7) -0.0031(6) -0.0092(6) 0.0021(5)
C5 0.0395(8) 0.0316(7) 0.0394(8) -0.0031(6) -0.0109(6) 0.0059(6)
C6 0.0500(10) 0.0453(9) 0.0443(9) -0.0058(7) -0.0199(7) 0.0045(8)
C7 0.0445(10) 0.0427(9) 0.0641(11) -0.0050(8) -0.0254(8) -0.0035(7)
C8 0.0347(8) 0.0375(8) 0.0627(11) 0.0012(7) -0.0102(7) -0.0050(6)
C9 0.0328(8) 0.0325(7) 0.0464(8) 0.0004(6) -0.0077(6) -0.0025(6)
C10 0.0493(9) 0.0454(9) 0.0322(7) 0.0004(6) -0.0074(7) 0.0024(7)
C11 0.0714(13) 0.0682(12) 0.0404(9) -0.0045(8) 0.0009(9) 0.0061(10)
C12 0.0697(13) 0.0509(10) 0.0513(10) 0.0105(8) -0.0083(9) 0.0016(9)
C13 0.0400(9) 0.0621(11) 0.0464(9) 0.0032(8) -0.0017(7) -0.0201(8)
C14 0.0606(14) 0.150(3) 0.0687(15) -0.0201(15) 0.0141(11) -0.0170(15)
C15 0.109(2) 0.1002(19) 0.0621(14) 0.0317(13) -0.0194(13) -0.0125(16)
C16 0.0293(7) 0.0322(7) 0.0357(7) -0.0070(6) -0.0053(6) 0.0022(6)
C17 0.0373(8) 0.0330(8) 0.0436(8) -0.0038(6) -0.0028(6) -0.0009(6)
C18 0.0586(11) 0.0328(8) 0.0527(10) -0.0048(7) -0.0067(8) -0.0006(7)
C19 0.0689(12) 0.0376(9) 0.0564(10) -0.0165(8) -0.0099(9) 0.0111(8)
C20 0.0501(10) 0.0521(10) 0.0418(8) -0.0166(8) -0.0031(7) 0.0086(8)
C21 0.0338(8) 0.0438(8) 0.0338(7) -0.0078(6) -0.0055(6) 0.0028(6)
C22 0.0559(11) 0.0366(9) 0.0546(10) -0.0009(7) 0.0155(8) -0.0036(7)
C23 0.0868(17) 0.0698(14) 0.1016(18) -0.0078(13) 0.0402(14) -0.0277(13)
C24 0.0883(15) 0.0550(11) 0.0420(10) -0.0009(8) 0.0129(10) 0.0050(10)
C25 0.0462(9) 0.0535(10) 0.0318(8) -0.0048(7) 0.0019(7) 0.0001(7)
C26 0.0459(11) 0.0951(16) 0.0536(11) 0.0029(10) 0.0052(8) -0.0084(10)
C27 0.0754(14) 0.0771(14) 0.0403(10) 0.0017(9) -0.0095(9) 0.0014(11)
C28 0.0406(8) 0.0284(7) 0.0341(7) 0.0023(6) -0.0069(6) 0.0038(6)
C29 0.0424(9) 0.0329(8) 0.0565(10) -0.0013(7) -0.0107(7) 0.0039(7)
C30 0.0601(12) 0.0330(8) 0.0713(12) -0.0067(8) -0.0244(10) 0.0023(8)
C31 0.0818(14) 0.0380(9) 0.0526(10) -0.0132(8) -0.0183(10) 0.0115(9)
C32 0.0738(13) 0.0481(10) 0.0441(9) -0.0058(8) 0.0062(9) 0.0141(9)
C33 0.0533(10) 0.0394(8) 0.0402(8) -0.0012(7) 0.0048(7) 0.0014(7)
C34 0.0309(7) 0.0349(8) 0.0407(8) -0.0047(6) -0.0058(6) 0.0023(6)
C35 0.0533(10) 0.0538(10) 0.0477(9) 0.0116(8) -0.0154(8) -0.0176(8)
C36 0.0628(12) 0.0584(11) 0.0462(9) 0.0043(8) -0.0199(8) -0.0105(9)
C37 0.0397(9) 0.0652(12) 0.0538(10) -0.0139(9) -0.0131(8) -0.0044(8)
C38 0.0474(11) 0.1165(19) 0.0561(12) -0.0111(12) 0.0034(9) -0.0375(12)
C39 0.0464(10) 0.1097(17) 0.0398(9) -0.0043(10) 0.0023(8) -0.0295(11)
B1 0.0313(8) 0.0289(8) 0.0293(7) 0.0037(6) -0.0002(6) 0.0007(6)
B2 0.0275(8) 0.0358(8) 0.0298(7) 0.0013(6) -0.0011(6) -0.0016(6)

loop_
_atom_type_symbol
_atom_type_description
_atom_type_scat_dispersion_real
_atom_type_scat_dispersion_imag
_atom_type_scat_source
C C 0.0033 0.0016 'International Tables Vol C Tables 4.2.6.8 and 6.1.1.4'
H H 0.0000 0.0000 'International Tables Vol C Tables 4.2.6.8 and 6.1.1.4'
N N 0.0061 0.0033 'International Tables Vol C Tables 4.2.6.8 and 6.1.1.4'
B B 0.0013 0.0007 'International Tables Vol C Tables 4.2.6.8 and 6.1.1.4'

loop_
_geom_angle_atom_site_label_1
_geom_angle_atom_site_label_2
_geom_angle_atom_site_label_3
_geom_angle
C1 N1 C4 116.06(11)
C1 N1 B1 122.80(11)
C4 N1 B1 121.13(11)
C1 N2 C16 115.86(11)
C1 N2 B2 122.21(11)
C16 N2 B2 121.91(11)
N2 C1 N1 123.25(12)
N2 C1 H1 118.4
N1 C1 H1 118.4
B2 C2 B1 119.05(12)
B2 C2 C3 118.19(13)
B1 C2 C3 122.76(13)
C2 C3 H3A 109.5
C2 C3 H3B 109.5
H3A C3 H3B 109.5
C2 C3 H3C 109.5
H3A C3 H3C 109.5
H3B C3 H3C 109.5
C9 C4 C5 122.61(13)
C9 C4 N1 118.82(12)
C5 C4 N1 118.41(13)
C6 C5 C4 117.28(15)
C6 C5 C10 119.61(14)
C4 C5 C10 123.01(13)
C7 C6 C5 121.19(15)
C7 C6 H6 119.4
C5 C6 H6 119.4
C8 C7 C6 120.26(15)
C8 C7 H7 119.9
C6 C7 H7 119.9
C7 C8 C9 121.25(16)
C7 C8 H8 119.4
C9 C8 H8 119.4
C8 C9 C4 117.20(14)
C8 C9 C13 119.33(14)
C4 C9 C13 123.41(13)
C5 C10 C11 113.48(14)
C5 C10 C12 108.63(14)
C11 C10 C12 110.53(14)
C5 C10 H10 108.0
C11 C10 H10 108.0
C12 C10 H10 108.0
C10 C11 H11A 109.5
C10 C11 H11B 109.5
H11A C11 H11B 109.5
C10 C11 H11C 109.5
H11A C11 H11C 109.5
H11B C11 H11C 109.5
C10 C12 H12A 109.5
C10 C12 H12B 109.5
H12A C12 H12B 109.5
C10 C12 H12C 109.5
H12A C12 H12C 109.5
H12B C12 H12C 109.5
C14 C13 C9 113.05(16)
C14 C13 C15 110.0(2)
C9 C13 C15 110.10(16)
C14 C13 H13 107.8
C9 C13 H13 107.8
C15 C13 H13 107.8
C13 C14 H14A 109.5
C13 C14 H14B 109.5
H14A C14 H14B 109.5
C13 C14 H14C 109.5
H14A C14 H14C 109.5
H14B C14 H14C 109.5
C13 C15 H15A 109.5
C13 C15 H15B 109.5
H15A C15 H15B 109.5
C13 C15 H15C 109.5
H15A C15 H15C 109.5
H15B C15 H15C 109.5
C21 C16 C17 122.86(13)
C21 C16 N2 119.16(13)
C17 C16 N2 117.98(12)
C18 C17 C16 117.08(14)
C18 C17 C22 120.82(14)
C16 C17 C22 122.06(13)
C19 C18 C17 121.23(16)
C19 C18 H18 119.4
C17 C18 H18 119.4
C20 C19 C18 120.44(15)
C20 C19 H19 119.8
C18 C19 H19 119.8
C19 C20 C21 121.21(15)
C19 C20 H20 119.4
C21 C20 H20 119.4
C16 C21 C20 117.15(15)
C16 C21 C25 123.32(13)
C20 C21 C25 119.53(14)
C17 C22 C23 113.40(15)
C17 C22 C24 110.51(15)
C23 C22 C24 110.09(17)
C17 C22 H22 107.5
C23 C22 H22 107.5
C24 C22 H22 107.5
C22 C23 H23A 109.5
C22 C23 H23B 109.5
H23A C23 H23B 109.5
C22 C23 H23C 109.5
H23A C23 H23C 109.5
H23B C23 H23C 109.5
C22 C24 H24A 109.5
C22 C24 H24B 109.5
H24A C24 H24B 109.5
C22 C24 H24C 109.5
H24A C24 H24C 109.5
H24B C24 H24C 109.5
C21 C25 C26 110.80(15)
C21 C25 C27 111.83(14)
C26 C25 C27 110.02(15)
C21 C25 H25 108.0
C26 C25 H25 108.0
C27 C25 H25 108.0
C25 C26 H26A 109.5
C25 C26 H26B 109.5
H26A C26 H26B 109.5
C25 C26 H26C 109.5
H26A C26 H26C 109.5
H26B C26 H26C 109.5
C25 C27 H27A 109.5
C25 C27 H27B 109.5
H27A C27 H27B 109.5
C25 C27 H27C 109.5
H27A C27 H27C 109.5
H27B C27 H27C 109.5
C33 C28 C29 115.61(14)
C33 C28 B1 117.39(13)
C29 C28 B1 126.96(14)
C30 C29 C28 122.11(17)
C30 C29 H29 118.9
C28 C29 H29 118.9
C31 C30 C29 120.32(17)
C31 C30 H30 119.8
C29 C30 H30 119.8
C30 C31 C32 119.59(16)
C30 C31 H31 120.2
C32 C31 H31 120.2
C31 C32 C33 120.09(18)
C31 C32 H32 120.0
C33 C32 H32 120.0
C32 C33 C28 122.25(17)
C32 C33 H33 118.9
C28 C33 H33 118.9
C39 C34 C35 115.22(14)
C39 C34 B2 123.39(14)
C35 C34 B2 121.15(14)
C36 C35 C34 122.97(16)
C36 C35 H35 118.5
C34 C35 H35 118.5
C37 C36 C35 119.83(17)
C37 C36 H36 120.1
C35 C36 H36 120.1
C38 C37 C36 119.22(16)
C38 C37 H37 120.4
C36 C37 H37 120.4
C37 C38 C39 120.57(18)
C37 C38 H38 119.7
C39 C38 H38 119.7
C34 C39 C38 122.13(17)
C34 C39 H39 118.9
C38 C39 H39 118.9
C2 B1 N1 115.53(12)
C2 B1 C28 125.47(13)
N1 B1 C28 118.96(12)
C2 B2 N2 116.82(12)
C2 B2 C34 125.61(13)
N2 B2 C34 117.55(12)

loop_
_geom_bond_atom_site_label_1
_geom_bond_atom_site_label_2
_geom_bond_distance
N1 C1 1.3307(17)
N1 C4 1.4624(17)
N1 B1 1.5019(19)
N2 C1 1.3267(17)
N2 C16 1.4638(17)
N2 B2 1.4916(19)
C1 H1 0.9500
C2 B2 1.481(2)
C2 B1 1.488(2)
C2 C3 1.528(2)
C3 H3A 0.9800
C3 H3B 0.9800
C3 H3C 0.9800
C4 C9 1.399(2)
C4 C5 1.402(2)
C5 C6 1.396(2)
C5 C10 1.515(2)
C6 C7 1.378(3)
C6 H6 0.9500
C7 C8 1.377(2)
C7 H7 0.9500
C8 C9 1.398(2)
C8 H8 0.9500
C9 C13 1.518(2)
C10 C11 1.531(2)
C10 C12 1.539(2)
C10 H10 1.0000
C11 H11A 0.9800
C11 H11B 0.9800
C11 H11C 0.9800
C12 H12A 0.9800
C12 H12B 0.9800
C12 H12C 0.9800
C13 C14 1.513(3)
C13 C15 1.533(3)
C13 H13 1.0000
C14 H14A 0.9800
C14 H14B 0.9800
C14 H14C 0.9800
C15 H15A 0.9800
C15 H15B 0.9800
C15 H15C 0.9800
C16 C21 1.397(2)
C16 C17 1.404(2)
C17 C18 1.392(2)
C17 C22 1.516(2)
C18 C19 1.379(3)
C18 H18 0.9500
C19 C20 1.374(3)
C19 H19 0.9500
C20 C21 1.397(2)
C20 H20 0.9500
C21 C25 1.515(2)
C22 C23 1.526(3)
C22 C24 1.529(3)
C22 H22 1.0000
C23 H23A 0.9800
C23 H23B 0.9800
C23 H23C 0.9800
C24 H24A 0.9800
C24 H24B 0.9800
C24 H24C 0.9800
C25 C26 1.521(3)
C25 C27 1.535(2)
C25 H25 1.0000
C26 H26A 0.9800
C26 H26B 0.9800
C26 H26C 0.9800
C27 H27A 0.9800
C27 H27B 0.9800
C27 H27C 0.9800
C28 C33 1.399(2)
C28 C29 1.402(2)
C28 B1 1.589(2)
C29 C30 1.392(2)
C29 H29 0.9500
C30 C31 1.368(3)
C30 H30 0.9500
C31 C32 1.375(3)
C31 H31 0.9500
C32 C33 1.392(2)
C32 H32 0.9600
C33 H33 0.9500
C34 C39 1.386(2)
C34 C35 1.389(2)
C34 B2 1.586(2)
C35 C36 1.386(2)
C35 H35 0.9500
C36 C37 1.365(3)
C36 H36 0.9500
C37 C38 1.360(3)
C37 H37 0.9500
C38 C39 1.392(3)
C38 H38 0.9500
C39 H39 0.9500

loop_
_geom_torsion_atom_site_label_1
_geom_torsion_atom_site_label_2
_geom_torsion_atom_site_label_3
_geom_torsion_atom_site_label_4
_geom_torsion
C16 N2 C1 N1 -175.88(12)
B2 N2 C1 N1 2.5(2)
C4 N1 C1 N2 -176.27(12)
B1 N1 C1 N2 3.2(2)
C1 N1 C4 C9 81.64(16)
B1 N1 C4 C9 -97.87(15)
C1 N1 C4 C5 -102.92(15)
B1 N1 C4 C5 77.57(16)
C9 C4 C5 C6 4.9(2)
N1 C4 C5 C6 -170.34(13)
C9 C4 C5 C10 -171.46(14)
N1 C4 C5 C10 13.3(2)
C4 C5 C6 C7 -1.6(2)
C10 C5 C6 C7 174.87(15)
C5 C6 C7 C8 -2.4(3)
C6 C7 C8 C9 3.4(3)
C7 C8 C9 C4 -0.3(2)
C7 C8 C9 C13 177.13(16)
C5 C4 C9 C8 -4.0(2)
N1 C4 C9 C8 171.25(12)
C5 C4 C9 C13 178.74(15)
N1 C4 C9 C13 -6.0(2)
C6 C5 C10 C11 55.5(2)
C4 C5 C10 C11 -128.22(16)
C6 C5 C10 C12 -67.87(18)
C4 C5 C10 C12 108.42(16)
C8 C9 C13 C14 41.9(2)
C4 C9 C13 C14 -140.93(19)
C8 C9 C13 C15 -81.6(2)
C4 C9 C13 C15 95.6(2)
C1 N2 C16 C21 -84.83(16)
B2 N2 C16 C21 96.82(16)
C1 N2 C16 C17 95.95(15)
B2 N2 C16 C17 -82.40(17)
C21 C16 C17 C18 1.4(2)
N2 C16 C17 C18 -179.44(13)
C21 C16 C17 C22 179.50(15)
N2 C16 C17 C22 -1.3(2)
C16 C17 C18 C19 0.1(2)
C22 C17 C18 C19 -178.09(16)
C17 C18 C19 C20 -1.1(3)
C18 C19 C20 C21 0.7(3)
C17 C16 C21 C20 -1.7(2)
N2 C16 C21 C20 179.08(13)
C17 C16 C21 C25 178.75(14)
N2 C16 C21 C25 -0.4(2)
C19 C20 C21 C16 0.7(2)
C19 C20 C21 C25 -179.78(15)
C18 C17 C22 C23 -33.3(2)
C16 C17 C22 C23 148.59(18)
C18 C17 C22 C24 90.81(19)
C16 C17 C22 C24 -87.25(19)
C16 C21 C25 C26 110.63(17)
C20 C21 C25 C26 -68.87(19)
C16 C21 C25 C27 -126.23(17)
C20 C21 C25 C27 54.3(2)
C33 C28 C29 C30 -1.3(2)
B1 C28 C29 C30 176.40(15)
C28 C29 C30 C31 0.1(3)
C29 C30 C31 C32 1.3(3)
C30 C31 C32 C33 -1.3(3)
C31 C32 C33 C28 0.0(3)
C29 C28 C33 C32 1.2(2)
B1 C28 C33 C32 -176.67(15)
C39 C34 C35 C36 -0.1(3)
B2 C34 C35 C36 -174.79(17)
C34 C35 C36 C37 1.1(3)
C35 C36 C37 C38 -2.4(3)
C36 C37 C38 C39 2.7(4)
C35 C34 C39 C38 0.4(3)
B2 C34 C39 C38 174.9(2)
C37 C38 C39 C34 -1.7(4)
B2 C2 B1 N1 2.89(19)
C3 C2 B1 N1 -176.81(12)
B2 C2 B1 C28 -175.06(13)
C3 C2 B1 C28 5.2(2)
C1 N1 B1 C2 -5.82(19)
C4 N1 B1 C2 173.66(12)
C1 N1 B1 C28 172.27(12)
C4 N1 B1 C28 -8.25(18)
C33 C28 B1 C2 41.9(2)
C29 C28 B1 C2 -135.70(16)
C33 C28 B1 N1 -135.94(14)
C29 C28 B1 N1 46.4(2)
B1 C2 B2 N2 1.99(19)
C3 C2 B2 N2 -178.29(12)
B1 C2 B2 C34 -176.81(13)
C3 C2 B2 C34 2.9(2)
C1 N2 B2 C2 -5.01(19)
C16 N2 B2 C2 173.23(12)
C1 N2 B2 C34 173.89(12)
C16 N2 B2 C34 -7.86(19)
C39 C34 B2 C2 -86.2(2)
C35 C34 B2 C2 88.0(2)
C39 C34 B2 N2 95.0(2)
C35 C34 B2 N2 -90.83(18)
